data_4314891
loop_
_publ_author_name
'Aur\'elie Guenet'
'Ernest Graf'
'Nathalie Kyritsakas'
'Mir Wais Hosseini'

_publ_contact_author
; Prof Mir Wais Hosseini
  Laboratoire de Chimie de Coordination Organique, 
  UMR CNRS 7140, Universit\'e de Strasbourg,
  F-67000 Strasbourg, France 
;
_publ_contact_author_email hosseini@unistra.fr
_publ_contact_author_fax '33 3 68 85 13 23'
_publ_contact_author_phone '33 3 68 85 13 25'
_publ_section_title
;
 Design and Synthesis of Sn-Porphyrin Based Molecular Gates
;
_journal_name_full 'Inorganic Chemistry'
_journal_page_first 1872
_journal_page_last 1883
_journal_paper_doi 10.1021/ic902265e
_journal_volume 49
_journal_year 2010
_chemical_formula_moiety 'C48 H28 F6 N4 O4 Sn'
_chemical_formula_sum 'C48 H28 F6 N4 O4 Sn'
_chemical_formula_weight 957.43
_chemical_name_systematic
;
 ?
;
_space_group_IT_number 2
_symmetry_cell_setting triclinic
_symmetry_space_group_name_Hall '-P 1'
_symmetry_space_group_name_H-M 'P -1'
_atom_sites_solution_hydrogens geom
_atom_sites_solution_primary direct
_atom_sites_solution_secondary difmap
_audit_creation_method SHELXL-97
_cell_angle_alpha 104.479(2)
_cell_angle_beta 103.888(2)
_cell_angle_gamma 105.7210(10)
_cell_formula_units_Z 1
_cell_length_a 8.4354(2)
_cell_length_b 10.5166(2)
_cell_length_c 12.5859(4)
_cell_measurement_reflns_used 4297
_cell_measurement_temperature 173(2)
_cell_measurement_theta_max 27.36
_cell_measurement_theta_min 2.27
_cell_volume 982.24(5)
_computing_cell_refinement 'Bruker SMART'
_computing_data_collection 'Bruker SMART'
_computing_data_reduction 'Bruker SAINT'
_computing_molecular_graphics 'Bruker SHELXTL'
_computing_publication_material 'Bruker SHELXTL'
_computing_structure_refinement 'SHELXL-97 (Sheldrick, 1997)'
_computing_structure_solution 'SHELXS-97 (Sheldrick, 1990)'
_diffrn_ambient_temperature 173(2)
_diffrn_measured_fraction_theta_full 0.965
_diffrn_measured_fraction_theta_max 0.965
_diffrn_measurement_device_type 'CCD area detector'
_diffrn_measurement_method 'phi and omega scans'
_diffrn_radiation_monochromator graphite
_diffrn_radiation_source 'fine-focus sealed tube'
_diffrn_radiation_type MoK\a
_diffrn_radiation_wavelength 0.71073
_diffrn_reflns_av_R_equivalents 0.0303
_diffrn_reflns_av_sigmaI/netI 0.0501
_diffrn_reflns_limit_h_max 10
_diffrn_reflns_limit_h_min -10
_diffrn_reflns_limit_k_max 13
_diffrn_reflns_limit_k_min -13
_diffrn_reflns_limit_l_max 16
_diffrn_reflns_limit_l_min -16
_diffrn_reflns_number 8835
_diffrn_reflns_theta_full 27.00
_diffrn_reflns_theta_max 27.0
_diffrn_reflns_theta_min 2.14
_exptl_absorpt_coefficient_mu 0.733
_exptl_absorpt_correction_T_max 0.9237
_exptl_absorpt_correction_T_min 0.8918
_exptl_absorpt_correction_type multi-scan
_exptl_absorpt_process_details sadabs
_exptl_crystal_colour violet
_exptl_crystal_density_diffrn 1.619
_exptl_crystal_density_meas ?
_exptl_crystal_density_method 'not measured'
_exptl_crystal_description prism
_exptl_crystal_F_000 480
_exptl_crystal_size_max 0.16
_exptl_crystal_size_mid 0.15
_exptl_crystal_size_min 0.11
_refine_diff_density_max 1.278
_refine_diff_density_min -1.374
_refine_diff_density_rms 0.150
_refine_ls_extinction_coef 0.035(4)
_refine_ls_extinction_expression Fc^*^=kFc[1+0.001xFc^2^\l^3^/sin(2\q)]^-1/4^
_refine_ls_extinction_method SHELXL
_refine_ls_goodness_of_fit_ref 1.043
_refine_ls_hydrogen_treatment constr
_refine_ls_matrix_type full
_refine_ls_number_parameters 285
_refine_ls_number_reflns 4133
_refine_ls_number_restraints 12
_refine_ls_restrained_S_all 1.105
_refine_ls_R_factor_all 0.0739
_refine_ls_R_factor_gt 0.0626
_refine_ls_shift/su_max 0.004
_refine_ls_shift/su_mean 0.000
_refine_ls_structure_factor_coef Fsqd
_refine_ls_weighting_details 'calc w=1/[\s^2^(Fo^2^)+(0.0810P)^2^+4.0428P] where P=(Fo^2^+2Fc^2^)/3'
_refine_ls_weighting_scheme calc
_refine_ls_wR_factor_gt 0.1529
_refine_ls_wR_factor_ref 0.1671
_reflns_number_gt 3644
_reflns_number_total 4133
_reflns_threshold_expression >2sigma(I)
_cod_data_source_file ic902265e_si_005.cif
_cod_data_source_block compound36
_cod_depositor_comments
;
The following automatic conversions were performed:

'_symmetry_cell_setting' value 'Triclinic' changed to 'triclinic'
according to the built-in table from CIF Core dictionary named
'cif_core.dic' version 2.4.1 from 2010-06-29.

Automatic conversion script
Id: cif_fix_values 1646 2011-03-28 12:23:43Z adriana 

The following automatic conversions were performed:

'_exptl_crystal_density_meas' value 'none' was changed to '?' - the
value is perceived as not measured.

Automatic conversion script
Id: cif_fix_values 3008 2015-01-20 13:52:24Z robertas 
;
_cod_database_code 4314891

loop_
_symmetry_equiv_pos_as_xyz
'x, y, z'
'-x, -y, -z'

loop_
_atom_site_label
_atom_site_type_symbol
_atom_site_fract_x
_atom_site_fract_y
_atom_site_fract_z
_atom_site_U_iso_or_equiv
_atom_site_adp_type
_atom_site_occupancy
_atom_site_symmetry_multiplicity
_atom_site_calc_flag
_atom_site_refinement_flags
_atom_site_disorder_assembly
_atom_site_disorder_group
Sn1 Sn 1.0000 1.0000 0.0000 0.0305(2) Uani 1 2 d S . .
N1 N 1.1074(5) 0.9703(5) 0.1559(4) 0.0271(9) Uani 1 1 d . . .
N2 N 0.7489(5) 0.8905(4) -0.0048(4) 0.0262(9) Uani 1 1 d . . .
C1 C 1.2826(6) 1.0155(5) 0.2163(4) 0.0276(10) Uani 1 1 d . . .
C2 C 1.3016(7) 0.9605(6) 0.3106(5) 0.0342(12) Uani 1 1 d . . .
H2 H 1.4086 0.9748 0.3667 0.041 Uiso 1 1 calc R . .
C3 C 1.1400(7) 0.8847(6) 0.3054(5) 0.0351(12) Uani 1 1 d . . .
H3 H 1.1137 0.8357 0.3566 0.042 Uiso 1 1 calc R . .
C4 C 1.0159(7) 0.8919(5) 0.2087(4) 0.0284(10) Uani 1 1 d . . .
C5 C 0.8336(6) 0.8295(5) 0.1737(4) 0.0280(10) Uani 1 1 d . . .
C6 C 0.7129(7) 0.8298(5) 0.0759(4) 0.0271(10) Uani 1 1 d . . .
C7 C 0.5257(7) 0.7652(6) 0.0405(5) 0.0319(11) Uani 1 1 d . . .
H7 H 0.4626 0.7187 0.0813 0.038 Uiso 1 1 calc R . .
C8 C 0.4557(7) 0.7829(6) -0.0617(5) 0.0311(11) Uani 1 1 d . . .
H8 H 0.3353 0.7486 -0.1061 0.037 Uiso 1 1 calc R . .
C9 C 0.5963(6) 0.8626(5) -0.0906(4) 0.0254(10) Uani 1 1 d . . .
C10 C 0.5804(7) 0.8997(5) -0.1916(4) 0.0284(10) Uani 1 1 d . . .
C11 C 0.7600(6) 0.7563(6) 0.2491(5) 0.0293(11) Uani 1 1 d . . .
C12 C 0.6795(7) 0.6111(6) 0.2083(5) 0.0340(12) Uani 1 1 d . . .
H12 H 0.6748 0.5575 0.1339 0.041 Uiso 1 1 calc R . .
C13 C 0.6058(8) 0.5445(6) 0.2766(5) 0.0395(13) Uani 1 1 d . . .
H13 H 0.5514 0.4453 0.2488 0.047 Uiso 1 1 calc R . .
C14 C 0.6115(8) 0.6217(7) 0.3839(5) 0.0404(13) Uani 1 1 d . . .
H14 H 0.5597 0.5758 0.4297 0.049 Uiso 1 1 calc R . .
C15 C 0.6924(8) 0.7659(7) 0.4254(5) 0.0406(13) Uani 1 1 d . . .
H15 H 0.6969 0.8190 0.4999 0.049 Uiso 1 1 calc R . .
C16 C 0.7673(8) 0.8334(6) 0.3579(5) 0.0371(12) Uani 1 1 d . . .
H16 H 0.8235 0.9324 0.3866 0.045 Uiso 1 1 calc R . .
C17 C 0.4081(6) 0.8345(5) -0.2862(4) 0.0281(10) Uani 1 1 d . . .
C18 C 0.2569(7) 0.8562(6) -0.2738(5) 0.0340(12) Uani 1 1 d . . .
H18 H 0.2609 0.9180 -0.2030 0.041 Uiso 1 1 calc R . .
C19 C 0.0999(7) 0.7871(7) -0.3653(6) 0.0394(13) Uani 1 1 d . . .
H19 H -0.0025 0.8036 -0.3569 0.047 Uiso 1 1 calc R . .
C20 C 0.0911(7) 0.6957(7) -0.4674(5) 0.0411(14) Uani 1 1 d . . .
H20 H -0.0170 0.6488 -0.5291 0.049 Uiso 1 1 calc R . .
C21 C 0.2399(8) 0.6719(7) -0.4805(5) 0.0423(14) Uani 1 1 d . . .
H21 H 0.2343 0.6085 -0.5511 0.051 Uiso 1 1 calc R . .
C22 C 0.3976(7) 0.7411(6) -0.3900(5) 0.0345(12) Uani 1 1 d . . .
H22 H 0.4995 0.7244 -0.3991 0.041 Uiso 1 1 calc R . .
O1 O 1.0244(5) 0.8066(4) -0.0816(3) 0.0336(8) Uani 1 1 d . . .
O2 O 0.7823(5) 0.6922(5) -0.2383(4) 0.0467(11) Uani 1 1 d . . .
C23 C 0.9069(7) 0.7007(6) -0.1624(5) 0.0339(12) Uani 1 1 d . . .
C24 C 0.9360(9) 0.5725(7) -0.1597(6) 0.073(3) Uani 1 1 d D . .
F1 F 1.0697(12) 0.5803(11) -0.0691(8) 0.0734(13) Uani 0.634(6) 1 d PD D 1
F2 F 0.8051(9) 0.4540(7) -0.1881(9) 0.0734(13) Uani 0.634(6) 1 d PD D 1
F3 F 1.0181(10) 0.5311(7) -0.2482(7) 0.0734(13) Uani 0.634(6) 1 d PD D 1
F1A F 0.8311(16) 0.5371(13) -0.0815(11) 0.0734(13) Uani 0.366(6) 1 d PD D 2
F3A F 1.0777(18) 0.5584(19) -0.0927(14) 0.0734(13) Uani 0.366(6) 1 d PD D 2
F2A F 0.8231(17) 0.4495(11) -0.2453(11) 0.0734(13) Uani 0.366(6) 1 d PD D 2

loop_
_atom_site_aniso_label
_atom_site_aniso_U_11
_atom_site_aniso_U_22
_atom_site_aniso_U_33
_atom_site_aniso_U_23
_atom_site_aniso_U_13
_atom_site_aniso_U_12
Sn1 0.0253(3) 0.0311(3) 0.0304(3) 0.0120(2) 0.0100(2) 0.0007(2)
N1 0.0236(19) 0.030(2) 0.023(2) 0.0118(17) 0.0070(17) 0.0012(17)
N2 0.0182(18) 0.025(2) 0.026(2) 0.0083(17) 0.0058(16) -0.0040(16)
C1 0.024(2) 0.027(2) 0.025(2) 0.008(2) 0.0046(19) 0.000(2)
C2 0.027(2) 0.036(3) 0.036(3) 0.018(2) 0.006(2) 0.003(2)
C3 0.029(3) 0.037(3) 0.035(3) 0.019(2) 0.009(2) 0.002(2)
C4 0.027(2) 0.029(3) 0.025(2) 0.012(2) 0.008(2) 0.001(2)
C5 0.026(2) 0.028(3) 0.022(2) 0.0073(19) 0.0081(19) -0.002(2)
C6 0.027(2) 0.027(2) 0.023(2) 0.0071(19) 0.011(2) 0.003(2)
C7 0.026(2) 0.036(3) 0.033(3) 0.014(2) 0.012(2) 0.004(2)
C8 0.024(2) 0.033(3) 0.031(3) 0.011(2) 0.008(2) 0.001(2)
C9 0.019(2) 0.022(2) 0.026(2) 0.0068(19) 0.0050(19) -0.0031(18)
C10 0.028(2) 0.026(2) 0.028(2) 0.008(2) 0.011(2) 0.005(2)
C11 0.024(2) 0.031(3) 0.029(2) 0.013(2) 0.008(2) 0.002(2)
C12 0.035(3) 0.032(3) 0.029(3) 0.010(2) 0.011(2) 0.003(2)
C13 0.043(3) 0.029(3) 0.046(3) 0.017(3) 0.020(3) 0.003(2)
C14 0.039(3) 0.045(3) 0.046(3) 0.026(3) 0.024(3) 0.008(3)
C15 0.047(3) 0.043(3) 0.036(3) 0.017(3) 0.023(3) 0.012(3)
C16 0.042(3) 0.030(3) 0.036(3) 0.014(2) 0.014(2) 0.003(2)
C17 0.025(2) 0.029(3) 0.029(2) 0.015(2) 0.010(2) 0.002(2)
C18 0.031(3) 0.032(3) 0.038(3) 0.013(2) 0.012(2) 0.008(2)
C19 0.026(2) 0.045(3) 0.048(3) 0.024(3) 0.009(2) 0.009(2)
C20 0.028(3) 0.047(4) 0.038(3) 0.020(3) 0.001(2) 0.001(3)
C21 0.040(3) 0.042(3) 0.028(3) 0.005(2) 0.003(2) 0.002(3)
C22 0.029(2) 0.041(3) 0.029(3) 0.010(2) 0.009(2) 0.006(2)
O1 0.0307(18) 0.0273(19) 0.036(2) 0.0055(16) 0.0111(16) 0.0044(16)
O2 0.034(2) 0.043(2) 0.047(3) 0.009(2) 0.0026(19) 0.0046(19)
C23 0.033(3) 0.030(3) 0.030(3) 0.006(2) 0.012(2) 0.001(2)
C24 0.084(6) 0.038(4) 0.055(5) 0.009(3) -0.016(4) -0.002(4)
F1 0.071(2) 0.045(2) 0.100(3) 0.022(2) 0.025(2) 0.0221(17)
F2 0.071(2) 0.045(2) 0.100(3) 0.022(2) 0.025(2) 0.0221(17)
F3 0.071(2) 0.045(2) 0.100(3) 0.022(2) 0.025(2) 0.0221(17)
F1A 0.071(2) 0.045(2) 0.100(3) 0.022(2) 0.025(2) 0.0221(17)
F3A 0.071(2) 0.045(2) 0.100(3) 0.022(2) 0.025(2) 0.0221(17)
F2A 0.071(2) 0.045(2) 0.100(3) 0.022(2) 0.025(2) 0.0221(17)

loop_
_atom_type_symbol
_atom_type_description
_atom_type_scat_dispersion_real
_atom_type_scat_dispersion_imag
_atom_type_scat_source
C C 0.0033 0.0016 'International Tables Vol C Tables 4.2.6.8 and 6.1.1.4'
F F 0.0171 0.0103 'International Tables Vol C Tables 4.2.6.8 and 6.1.1.4'
N N 0.0061 0.0033 'International Tables Vol C Tables 4.2.6.8 and 6.1.1.4'
O O 0.0106 0.0060 'International Tables Vol C Tables 4.2.6.8 and 6.1.1.4'
Sn Sn -0.6537 1.4246 'International Tables Vol C Tables 4.2.6.8 and 6.1.1.4'
H H 0.0000 0.0000 'International Tables Vol C Tables 4.2.6.8 and 6.1.1.4'

loop_
_geom_angle_atom_site_label_1
_geom_angle_atom_site_label_2
_geom_angle_atom_site_label_3
_geom_angle
_geom_angle_site_symmetry_1
_geom_angle_site_symmetry_3
_geom_angle_publ_flag
N1 Sn1 N1 179.999(1) 2_775 . ?
N1 Sn1 N2 89.95(16) 2_775 . ?
N1 Sn1 N2 90.05(16) . . ?
N1 Sn1 N2 90.05(16) 2_775 2_775 ?
N1 Sn1 N2 89.95(16) . 2_775 ?
N2 Sn1 N2 180.0 . 2_775 ?
N1 Sn1 O1 94.75(16) 2_775 . ?
N1 Sn1 O1 85.24(16) . . ?
N2 Sn1 O1 89.77(16) . . ?
N2 Sn1 O1 90.23(16) 2_775 . ?
N1 Sn1 O1 85.24(16) 2_775 2_775 ?
N1 Sn1 O1 94.76(16) . 2_775 ?
N2 Sn1 O1 90.23(16) . 2_775 ?
N2 Sn1 O1 89.77(16) 2_775 2_775 ?
O1 Sn1 O1 179.998(1) . 2_775 ?
C1 N1 C4 109.0(4) . . ?
C1 N1 Sn1 125.2(3) . . ?
C4 N1 Sn1 125.6(3) . . ?
C9 N2 C6 109.4(4) . . ?
C9 N2 Sn1 125.7(3) . . ?
C6 N2 Sn1 124.8(3) . . ?
N1 C1 C10 126.7(5) . 2_775 ?
N1 C1 C2 107.5(4) . . ?
C10 C1 C2 125.8(5) 2_775 . ?
C3 C2 C1 108.0(5) . . ?
C3 C2 H2 126.0 . . ?
C1 C2 H2 126.0 . . ?
C2 C3 C4 107.7(5) . . ?
C2 C3 H3 126.2 . . ?
C4 C3 H3 126.2 . . ?
N1 C4 C5 126.0(5) . . ?
N1 C4 C3 107.8(4) . . ?
C5 C4 C3 126.2(5) . . ?
C6 C5 C4 126.3(5) . . ?
C6 C5 C11 116.5(4) . . ?
C4 C5 C11 117.2(4) . . ?
N2 C6 C5 127.0(5) . . ?
N2 C6 C7 107.1(4) . . ?
C5 C6 C7 125.9(5) . . ?
C8 C7 C6 107.8(5) . . ?
C8 C7 H7 126.1 . . ?
C6 C7 H7 126.1 . . ?
C7 C8 C9 107.8(4) . . ?
C7 C8 H8 126.1 . . ?
C9 C8 H8 126.1 . . ?
N2 C9 C10 126.2(4) . . ?
N2 C9 C8 107.7(4) . . ?
C10 C9 C8 126.0(5) . . ?
C1 C10 C9 125.7(5) 2_775 . ?
C1 C10 C17 116.1(4) 2_775 . ?
C9 C10 C17 118.0(4) . . ?
C16 C11 C12 119.6(5) . . ?
C16 C11 C5 120.2(5) . . ?
C12 C11 C5 120.2(5) . . ?
C11 C12 C13 119.9(5) . . ?
C11 C12 H12 120.0 . . ?
C13 C12 H12 120.0 . . ?
C14 C13 C12 120.2(5) . . ?
C14 C13 H13 119.9 . . ?
C12 C13 H13 119.9 . . ?
C13 C14 C15 120.2(5) . . ?
C13 C14 H14 119.9 . . ?
C15 C14 H14 119.9 . . ?
C14 C15 C16 120.0(6) . . ?
C14 C15 H15 120.0 . . ?
C16 C15 H15 120.0 . . ?
C11 C16 C15 120.1(5) . . ?
C11 C16 H16 120.0 . . ?
C15 C16 H16 120.0 . . ?
C22 C17 C18 118.7(5) . . ?
C22 C17 C10 117.5(5) . . ?
C18 C17 C10 123.7(5) . . ?
C17 C18 C19 119.9(6) . . ?
C17 C18 H18 120.0 . . ?
C19 C18 H18 120.0 . . ?
C20 C19 C18 120.8(5) . . ?
C20 C19 H19 119.6 . . ?
C18 C19 H19 119.6 . . ?
C19 C20 C21 119.9(5) . . ?
C19 C20 H20 120.1 . . ?
C21 C20 H20 120.1 . . ?
C20 C21 C22 119.7(6) . . ?
C20 C21 H21 120.1 . . ?
C22 C21 H21 120.1 . . ?
C17 C22 C21 120.9(5) . . ?
C17 C22 H22 119.6 . . ?
C21 C22 H22 119.6 . . ?
C23 O1 Sn1 127.0(4) . . ?
O2 C23 O1 130.9(6) . . ?
O2 C23 C24 117.6(5) . . ?
O1 C23 C24 111.5(5) . . ?

loop_
_geom_bond_atom_site_label_1
_geom_bond_atom_site_label_2
_geom_bond_distance
_geom_bond_site_symmetry_2
_geom_bond_publ_flag
Sn1 N1 2.092(4) 2_775 ?
Sn1 N1 2.092(4) . ?
Sn1 N2 2.097(4) . ?
Sn1 N2 2.097(4) 2_775 ?
Sn1 O1 2.125(4) . ?
Sn1 O1 2.125(4) 2_775 ?
N1 C1 1.374(6) . ?
N1 C4 1.376(6) . ?
N2 C9 1.371(6) . ?
N2 C6 1.377(6) . ?
C1 C10 1.407(7) 2_775 ?
C1 C2 1.439(7) . ?
C2 C3 1.357(7) . ?
C2 H2 0.9500 . ?
C3 C4 1.436(7) . ?
C3 H3 0.9500 . ?
C4 C5 1.404(7) . ?
C5 C6 1.398(7) . ?
C5 C11 1.506(7) . ?
C6 C7 1.443(7) . ?
C7 C8 1.361(8) . ?
C7 H7 0.9500 . ?
C8 C9 1.436(7) . ?
C8 H8 0.9500 . ?
C9 C10 1.408(7) . ?
C10 C1 1.407(7) 2_775 ?
C10 C17 1.490(7) . ?
C11 C16 1.383(8) . ?
C11 C12 1.390(8) . ?
C12 C13 1.391(8) . ?
C12 H12 0.9500 . ?
C13 C14 1.373(9) . ?
C13 H13 0.9500 . ?
C14 C15 1.382(9) . ?
C14 H14 0.9500 . ?
C15 C16 1.393(8) . ?
C15 H15 0.9500 . ?
C16 H16 0.9500 . ?
C17 C22 1.391(7) . ?
C17 C18 1.392(8) . ?
C18 C19 1.391(8) . ?
C18 H18 0.9500 . ?
C19 C20 1.371(9) . ?
C19 H19 0.9500 . ?
C20 C21 1.384(9) . ?
C20 H20 0.9500 . ?
C21 C22 1.389(8) . ?
C21 H21 0.9500 . ?
C22 H22 0.9500 . ?
O1 C23 1.269(6) . ?
O2 C23 1.204(7) . ?
C23 C24 1.442(9) . ?
